data_1535905
loop_
_publ_author_name
'Naruke, Haruo'
'Yamase, Toshihiro'

_publ_section_title
;
 Size-dependent population of trivalent rare earth cations (RE^3+^) in
 [(RE)~2~(H~2~O)~2~(SbW~9~O~33~)(W~5~O~18~)~2~]^15-^ and structural
 characterization of a lutetium-polyoxotungstate complex
 [Lu~3~(H~2~O)~4~(SbW~9~O~33~)~2~(W~5~O~18~)~2~]^21-^
;
_journal_name_full 'Bulletin of the Chemical Society of Japan'
_journal_page_first 1275
_journal_page_last 1282
_journal_paper_doi 10.1246/bcsj.75.1275
_journal_volume 75
_journal_year 2002
_chemical_formula_sum 'Eu0.41 H44 K15 O91 Sb W19 Y1.59'
_chemical_name_systematic
;
K15 (Eu0.41 Y1.59 (H2 O)2 (Sb W9 O33) (W5 O18)2) (H2 O)20
;
_space_group_IT_number 2
_symmetry_space_group_name_Hall '-P 1'
_symmetry_space_group_name_H-M 'P -1'
_cell_angle_alpha 76.7542
_cell_angle_beta 85.8136
_cell_angle_gamma 64.277
_cell_formula_units_Z 2
_cell_length_a 16.3045
_cell_length_b 17.0851
_cell_length_c 20.0636
_cell_volume 4898.960
_citation_journal_id_ASTM BCSJA8
_cod_data_source_file Naruke_BCSJA8_2002_548.cif
_cod_data_source_block H44Eu0.41K15O91Sb1W19Y1.59
_cod_original_cell_volume 4898.96
_cod_original_formula_sum 'H44 Eu0.41 K15 O91 Sb1 W19 Y1.59'
_cod_database_code 1535905

loop_
_symmetry_equiv_pos_as_xyz
x,y,z
-x,-y,-z

loop_
_atom_site_label
_atom_site_type_symbol
_atom_site_fract_x
_atom_site_fract_y
_atom_site_fract_z
_atom_site_occupancy
_atom_site_U_iso_or_equiv
O80 O-2 -0.254 0.051 0.392 1 0.0
K4 K+1 0.4059 -0.275 0.0174 1 0.0
O85 O-2 0.048 0.21 0.132 1 0.0
O74 O-2 0.56 -0.35 0.419 1 0.0
O1 O-2 0.569 -0.9618 0.295 1 0.0
O9 O-2 -0.177 -0.537 0.3397 1 0.0
O64 O-2 0.279 -0.186 0.3749 1 0.0
W11 W+6 -0.0033 0.01678 0.26006 1 0.0
O48 O-2 -0.0295 -0.0278 0.1865 1 0.0
W19 W+6 0.11277 -0.33073 0.15649 1 0.0
O42 O-2 -0.2136 -0.1798 0.1349 1 0.0
W10 W+6 -0.162 -0.3994 0.11347 1 0.0
W3 W+6 0.41237 -0.72328 0.4056 1 0.0
Eu1 Eu+3 0.3323 -0.50306 0.28154 0.33 0.0
O18 O-2 0.206 -0.136 0.0105 1 0.0
W1 W+6 0.51038 -0.85233 0.29391 1 0.0
O3 O-2 0.404 -0.753 0.4922 1 0.0
K3 K+1 -0.2547 -0.0018 0.9913 1 0.0
W18 W+6 0.17785 -0.17075 0.09272 1 0.0
K19 K+1 0.498 -0.563 0.463 0.5 0.0
O27 O-2 0.561 -0.6756 0.2063 1 0.0
O67 O-2 0.195 -0.4251 0.3331 1 0.0
O76 O-2 -0.263 0.105 0.219 1 0.0
O44 O-2 -0.0832 -0.3682 0.1456 1 0.0
O41 O-2 -0.2506 -0.2181 0.273 1 0.0
O2 O-2 0.199 -0.714 0.254 1 0.0
O53 O-2 -0.0166 -0.2297 0.1339 1 0.0
O91 O-2 -0.528 0.074 0.071 1 0.0
K2 K+1 0.0576 -0.5284 0.2349 1 0.0
O51 O-2 -0.0338 -0.194 0.4237 1 0.0
O79 O-2 0.322 -0.264 0.517 1 0.0
W14 W+6 0.17835 -0.08742 0.37065 1 0.0
W5 W+6 0.56681 -0.6894 0.30627 1 0.0
O5 O-2 0.673 -0.693 0.324 1 0.0
O59 O-2 0.1522 -0.2702 0.0804 1 0.0
O12 O-2 -0.1925 -0.1137 0.348 1 0.0
O81 O-2 -0.606 -0.008 0.303 1 0.0
K18 K+1 -0.156 0.157 0.404 0.5 0.0
O88 O-2 0.337 -0.419 0.065 1 0.0
O13 O-2 -0.1426 -0.0464 0.1013 1 0.0
O25 O-2 0.341 -0.687 0.1762 1 0.0
O14 O-2 0.19 -0.04 0.4343 1 0.0
O62 O-2 0.0784 -0.245 0.3297 1 0.0
O69 O-2 0.2843 -0.247 0.1334 1 0.0
O86 O-2 0.014 -0.644 0.346 1 0.0
O31 O-2 0.4331 -0.6996 0.2881 1 0.0
O36 O-2 -0.281 -0.407 0.103 1 0.0
O21 O-2 0.482 -0.846 0.387 1 0.0
K9 K+1 -0.1864 -0.336 0.4223 1 0.0
W9 W+6 -0.20479 -0.44312 0.27502 1 0.0
O8 O-2 -0.347 -0.103 0.0334 1 0.0
K15 K+1 -0.058 -0.542 0.4372 0.5 0.0
O84 O-2 0.099 0.194 0.003 1 0.0
O28 O-2 0.252 -0.5859 0.267 1 0.0
O78 O-2 0.253 -0.526 0.501 1 0.0
Sb2 Sb+3 0.18008 -0.23765 0.27328 1 0.0
O55 O-2 0.215 -0.0162 0.2923 1 0.0
O58 O-2 0.0508 -0.3514 0.2434 1 0.0
O32 O-2 0.4903 -0.5768 0.3017 1 0.0
O82 O-2 -0.209 -0.224 0.907 1 0.0
W2 W+6 0.29529 -0.69897 0.27014 1 0.0
K10 K+1 0.171 -0.635 0.4414 0.5 0.0
O87 O-2 0.096 -0.61 0.115 1 0.0
O22 O-2 0.6059 -0.8179 0.3096 1 0.0
O38 O-2 -0.2971 -0.3528 0.3163 1 0.0
O4 O-2 0.47 -0.66 0.085 1 0.0
O61 O-2 0.1355 -0.1101 0.276 1 0.0
K16 K+1 -0.019 0.385 0.004 0.5 0.0
O57 O-2 0.0761 -0.3655 0.4358 1 0.0
O37 O-2 -0.3805 -0.1486 0.1761 1 0.0
W17 W+6 0.07454 -0.38124 0.34446 1 0.0
K13 K+1 0.0677 0.0222 0.5421 1 0.0
K1 K+1 -0.2873 -0.0382 0.2097 1 0.0
O24 O-2 0.3108 -0.7312 0.371 1 0.0
W15 W+6 0.21146 -0.04162 0.20332 1 0.0
W7 W+6 -0.34883 -0.23477 0.26252 1 0.0
O70 O-2 0.365 -0.43 0.3654 1 0.0
W6 W+6 -0.37643 -0.3485 0.15853 1 0.0
O46 O-2 -0.054 -0.0636 0.3128 1 0.0
O56 O-2 0.1105 -0.1531 0.4181 1 0.0
O66 O-2 0.2215 -0.326 0.4301 1 0.0
O15 O-2 0.2492 0.034 0.1555 1 0.0
K14 K+1 0.4396 -0.038 0.182 0.5 0.0
K17 K+1 -0.003 0.173 0.379 0.5 0.0
O50 O-2 0.05 0.0127 0.3413 1 0.0
O39 O-2 -0.2285 -0.2815 0.0568 1 0.0
O89 O-2 0.143 -0.79 0.48 1 0.0
O6 O-2 -0.461 -0.375 0.136 1 0.0
O7 O-2 -0.427 -0.176 0.3141 1 0.0
O33 O-2 -0.4296 -0.2767 0.2251 1 0.0
Y1 Y+3 0.3323 -0.5031 0.2815 0.67 0.0
W16 W+6 0.10611 -0.26502 0.44397 1 0.0
O68 O-2 0.2206 -0.3894 0.2008 1 0.0
K7 K+1 -0.0002 0.0881 0.0611 1 0.0
K8 K+1 -0.335 -0.1367 0.4135 1 0.0
O72 O-2 -0.131 0.3 0.044 1 0.0
K11 K+1 -0.33 -0.291 0.956 0.5 0.0
O65 O-2 0.31 -0.139 0.2203 1 0.0
O23 O-2 0.511 -0.799 0.1987 1 0.0
O77 O-2 -0.389 0.101 0.096 1 0.0
O60 O-2 0.1669 -0.0732 0.1293 1 0.0
O17 O-2 0.0549 -0.4749 0.3648 1 0.0
O71 O-2 0.3921 -0.3967 0.2176 1 0.0
O34 O-2 -0.3979 -0.237 0.0927 1 0.0
O52 O-2 -0.0588 -0.2837 0.3387 1 0.0
O16 O-2 0.097 -0.2785 0.5313 1 0.0
O54 O-2 0.0388 -0.0985 0.0744 1 0.0
Eu2 Eu+3 -0.1096 -0.2778 0.22203 0.08 0.0
K6 K+1 0.2909 -0.405 0.5714 1 0.0
O75 O-2 0.409 -0.14 0.084 1 0.0
O19 O-2 0.1037 -0.406 0.1161 1 0.0
O45 O-2 -0.2596 -0.3195 0.1869 1 0.0
W8 W+6 -0.30581 -0.19038 0.1013 1 0.0
Y2 Y+3 -0.1096 -0.2778 0.222 0.92 0.0
O20 O-2 0.391 -0.832 0.2776 1 0.0
K5 K+1 0.4298 -0.2939 0.3071 1 0.0
O40 O-2 -0.1456 -0.4893 0.1985 1 0.0
O35 O-2 -0.3137 -0.441 0.2352 1 0.0
O43 O-2 -0.1188 -0.409 0.2843 1 0.0
O63 O-2 0.106 -0.2074 0.1884 1 0.0
O90 O-2 0.368 -0.075 0.5 1 0.0
O29 O-2 0.3542 -0.6057 0.3877 1 0.0
K12 K+1 -0.1686 0.14 0.1149 1 0.0
O11 O-2 -0.1001 0.1169 0.2501 1 0.0
W12 W+6 -0.07774 -0.16348 0.33482 1 0.0
O30 O-2 0.388 -0.558 0.1815 1 0.0
O10 O-2 -0.098 -0.464 0.0539 1 0.0
O47 O-2 -0.0843 -0.1541 0.2356 1 0.0
O49 O-2 0.0747 0.0514 0.2016 1 0.0
O83 O-2 -0.359 -0.144 0.85 1 0.0
O73 O-2 0.575 -0.474 0.3357 1 0.0
W13 W+6 -0.03916 -0.11185 0.14473 1 0.0
W4 W+6 0.45059 -0.66705 0.17182 1 0.0
O26 O-2 0.5295 -0.718 0.4001 1 0.0
